data_4511681
loop_
_publ_author_name
'Croitor, Lilia'
'Coropceanu, Eduard B.'
'Masunov, Art\"em E.'
'Rivera-Jacquez, Hector J.'
'Siminel, Anatolii V.'
'Zelentsov, Vyacheslav I.'
'Datsko, Tatiana Ya.'
'Fonari, Marina S.'

_publ_section_title
;
 Polymeric Luminescent Zn(II) and Cd(II) Dicarboxylates Decorated by Oxime
 Ligands: Tuning the Dimensionality and Adsorption Capacity
;
_journal_issue 8
_journal_name_full 'Crystal Growth &amp; Design'
_journal_page_first 3935
_journal_paper_doi 10.1021/cg5005402
_journal_volume 14
_journal_year 2014
_chemical_formula_moiety 'C12 H18 N2 O6 Zn'
_chemical_formula_sum 'C12 H18 N2 O6 Zn'
_chemical_formula_weight 351.65
_chemical_name_systematic
; 
 ? 
;
_space_group_IT_number 14
_symmetry_cell_setting monoclinic
_symmetry_space_group_name_Hall '-P 2ybc'
_symmetry_space_group_name_H-M 'P 1 21/c 1'
_atom_sites_solution_hydrogens geom
_atom_sites_solution_primary direct
_atom_sites_solution_secondary difmap
_audit_creation_method
;
CrysAlisPro, Oxford Diffraction Ltd.,
Version 1.171.35.21b (release 03-02-2012 CrysAlis171 .NET)
(compiled Feb  3 2012,10:37:01)
;
_cell_angle_alpha 90.00
_cell_angle_beta 105.727(5)
_cell_angle_gamma 90.00
_cell_formula_units_Z 4
_cell_length_a 10.2393(5)
_cell_length_b 15.3424(7)
_cell_length_c 9.6520(5)
_cell_measurement_reflns_used 1214
_cell_measurement_temperature 293(2)
_cell_measurement_theta_max 29.1186
_cell_measurement_theta_min 2.8898
_cell_volume 1459.52(13)
_computing_cell_refinement
;
CrysAlisPro, Agilent Technologies,
Version 1.171.35.21b (release 03-02-2012 CrysAlis171 .NET)
(compiled Feb  3 2012,10:37:01)
;
_computing_data_collection
;
CrysAlisPro, Agilent Technologies,
Version 1.171.35.21b (release 03-02-2012 CrysAlis171 .NET)
(compiled Feb  3 2012,10:37:01)
;
_computing_data_reduction
;
CrysAlisPro, Agilent Technologies,
Version 1.171.35.21b (release 03-02-2012 CrysAlis171 .NET)
(compiled Feb  3 2012,10:37:01)
;
_computing_structure_refinement 'SHELXL-97 (Sheldrick, 2008)'
_computing_structure_solution 'SHELXS-97 (Sheldrick, 2008)'
_diffrn_ambient_temperature 293(2)
_diffrn_measured_fraction_theta_full 0.994
_diffrn_measured_fraction_theta_max 0.994
_diffrn_measurement_device_type 'Xcalibur, Eos'
_diffrn_measurement_method '\w scans'
_diffrn_radiation_monochromator graphite
_diffrn_radiation_source 'fine-focus sealed tube'
_diffrn_radiation_type MoK\a
_diffrn_radiation_wavelength 0.71073
_diffrn_reflns_av_R_equivalents 0.0385
_diffrn_reflns_av_sigmaI/netI 0.0815
_diffrn_reflns_limit_h_max 8
_diffrn_reflns_limit_h_min -12
_diffrn_reflns_limit_k_max 16
_diffrn_reflns_limit_k_min -18
_diffrn_reflns_limit_l_max 10
_diffrn_reflns_limit_l_min -11
_diffrn_reflns_number 4689
_diffrn_reflns_theta_full 25.05
_diffrn_reflns_theta_max 25.05
_diffrn_reflns_theta_min 2.90
_exptl_absorpt_coefficient_mu 1.711
_exptl_absorpt_correction_T_max 1.00000
_exptl_absorpt_correction_T_min 0.91251
_exptl_absorpt_correction_type multi-scan
_exptl_absorpt_process_details
;
CrysAlisPro, Agilent Technologies,
Version 1.171.35.21b (release 03-02-2012 CrysAlis171 .NET)
(compiled Feb  3 2012,10:37:01)
Empirical absorption correction using spherical harmonics,
 implemented in SCALE3 ABSPACK scaling algorithm.
;
_exptl_crystal_colour colorless
_exptl_crystal_density_diffrn 1.600
_exptl_crystal_density_method 'not measured'
_exptl_crystal_description block
_exptl_crystal_F_000 728
_exptl_crystal_size_max 0.10
_exptl_crystal_size_mid 0.10
_exptl_crystal_size_min 0.06
_refine_diff_density_max 0.437
_refine_diff_density_min -0.435
_refine_diff_density_rms 0.077
_refine_ls_extinction_method none
_refine_ls_goodness_of_fit_ref 0.999
_refine_ls_hydrogen_treatment constr
_refine_ls_matrix_type full
_refine_ls_number_parameters 207
_refine_ls_number_reflns 2571
_refine_ls_number_restraints 1
_refine_ls_restrained_S_all 1.001
_refine_ls_R_factor_all 0.0989
_refine_ls_R_factor_gt 0.0562
_refine_ls_shift/su_max 0.000
_refine_ls_shift/su_mean 0.000
_refine_ls_structure_factor_coef Fsqd
_refine_ls_weighting_details 'calc w=1/[\s^2^(Fo^2^)+(0.0430P)^2^+0.0000P] where P=(Fo^2^+2Fc^2^)/3'
_refine_ls_weighting_scheme calc
_refine_ls_wR_factor_gt 0.1020
_refine_ls_wR_factor_ref 0.1193
_reflns_number_gt 1655
_reflns_number_total 2571
_reflns_threshold_expression >2sigma(I)
_cod_data_source_file cg5005402_si_002.cif
_cod_data_source_block comp9
_cod_depositor_comments 'Adding full bibliography for 4511672--4511682.cif.'
_cod_original_cell_volume 1459.52(12)
_cod_original_sg_symbol_H-M P21/c
_cod_database_code 4511681

loop_
_symmetry_equiv_pos_as_xyz
'x, y, z'
'-x, y+1/2, -z+1/2'
'-x, -y, -z'
'x, -y-1/2, z-1/2'

loop_
_atom_site_label
_atom_site_type_symbol
_atom_site_fract_x
_atom_site_fract_y
_atom_site_fract_z
_atom_site_U_iso_or_equiv
_atom_site_adp_type
_atom_site_occupancy
_atom_site_symmetry_multiplicity
_atom_site_calc_flag
_atom_site_refinement_flags
_atom_site_disorder_assembly
_atom_site_disorder_group
Zn1 Zn 0.34956(6) 0.01297(4) 0.05072(6) 0.0475(2) Uani 1 1 d U . .
O1 O 0.4427(3) -0.1922(2) 0.1091(4) 0.0655(11) Uani 1 1 d . . .
H1 H 0.4995 -0.1741 0.0704 0.098 Uiso 1 1 calc R B .
O2 O 0.0971(3) 0.0590(2) 0.1535(4) 0.0707(12) Uani 1 1 d . . .
H2 H 0.1208 0.1059 0.1274 0.106 Uiso 1 1 calc R B .
O3 O 0.3591(3) 0.1415(2) 0.0072(4) 0.0631(11) Uani 1 1 d . B .
O4 O 0.2055(4) 0.1996(2) 0.1021(5) 0.0764(13) Uani 1 1 d . B .
N1 N 0.3500(4) -0.1261(3) 0.1116(4) 0.0481(11) Uani 1 1 d . B .
N2 N 0.1888(4) -0.0043(3) 0.1428(5) 0.0482(11) Uani 1 1 d . A .
C1 C 0.2582(5) -0.1502(3) 0.1705(5) 0.0423(12) Uani 1 1 d . . .
C2 C 0.1608(5) -0.0805(3) 0.1797(5) 0.0432(13) Uani 1 1 d . A .
C3 C 0.0374(5) -0.1010(4) 0.2294(6) 0.0631(17) Uani 1 1 d . . .
H3A H 0.0225 -0.0538 0.2903 0.076 Uiso 0.699(18) 1 calc PR A 1
H3B H -0.0408 -0.1036 0.1461 0.076 Uiso 0.699(18) 1 calc PR A 1
H3C H -0.0421 -0.0748 0.1645 0.076 Uiso 0.301(18) 1 d PR A 2
H3D H 0.0478 -0.0770 0.3248 0.076 Uiso 0.301(18) 1 d PR A 2
C4 C 0.0465(13) -0.1840(9) 0.3102(17) 0.071(3) Uani 0.699(18) 1 d P A 1
H4A H -0.0426 -0.1993 0.3197 0.085 Uiso 0.699(18) 1 calc PR A 1
H4B H 0.1066 -0.1763 0.4061 0.085 Uiso 0.699(18) 1 calc PR A 1
C5 C 0.1007(13) -0.2595(8) 0.2327(18) 0.062(3) Uani 0.699(18) 1 d P A 1
H5A H 0.1002 -0.3137 0.2842 0.074 Uiso 0.699(18) 1 calc PR A 1
H5B H 0.0427 -0.2664 0.1356 0.074 Uiso 0.699(18) 1 calc PR A 1
C4A C 0.018(3) -0.203(2) 0.233(4) 0.071(3) Uani 0.301(18) 1 d P A 2
H4A1 H -0.0537 -0.2157 0.2778 0.085 Uiso 0.301(18) 1 calc PR A 2
H4A2 H -0.0089 -0.2248 0.1354 0.085 Uiso 0.301(18) 1 calc PR A 2
C5A C 0.137(3) -0.244(2) 0.309(4) 0.062(3) Uani 0.301(18) 1 d P A 2
H5A1 H 0.1183 -0.3053 0.3232 0.074 Uiso 0.301(18) 1 calc PR A 2
H5A2 H 0.1706 -0.2177 0.4035 0.074 Uiso 0.301(18) 1 calc PR A 2
C6 C 0.2452(5) -0.2379(4) 0.2282(6) 0.0619(16) Uani 1 1 d . A .
H6A H 0.3053 -0.2421 0.3248 0.074 Uiso 0.699(18) 1 calc PR A 1
H6B H 0.2744 -0.2809 0.1691 0.074 Uiso 0.699(18) 1 calc PR A 1
H6C H 0.3320 -0.2547 0.2923 0.074 Uiso 0.301(18) 1 d PR A 2
H6D H 0.2237 -0.2791 0.1490 0.074 Uiso 0.301(18) 1 d PR A 2
C7 C 0.2957(5) 0.2062(3) 0.0415(6) 0.0504(14) Uani 1 1 d . . .
C8 C 0.3374(5) 0.2940(3) 0.0045(6) 0.0615(16) Uani 1 1 d . B .
H8A H 0.3123 0.2993 -0.0996 0.074 Uiso 1 1 calc R . .
H8B H 0.4355 0.2977 0.0378 0.074 Uiso 1 1 calc R . .
C9 C 0.2790(7) 0.3698(4) 0.0643(7) 0.0761(19) Uani 1 1 d . . .
H9A H 0.2796 0.3573 0.1629 0.091 Uiso 0.449(5) 1 calc PR B 1
H9B H 0.1854 0.3780 0.0091 0.091 Uiso 0.449(5) 1 calc PR B 1
H9C H 0.1810 0.3644 0.0383 0.091 Uiso 0.551(5) 1 d PR B 2
H9D H 0.3115 0.3688 0.1685 0.091 Uiso 0.551(5) 1 d PR B 2
O6 O 0.2662(5) -0.0200(3) -0.1689(5) 0.0919(15) Uani 1 1 d U . .
O5 O 0.5496(8) 0.0061(5) 0.1148(10) 0.0601(15) Uani 0.449(5) 1 d P . 1
C10 C 0.365(4) 0.461(3) 0.060(3) 0.079(6) Uani 0.449(5) 1 d P B 1
H10A H 0.4601 0.4471 0.0968 0.095 Uiso 0.449(5) 1 calc PR B 1
H10B H 0.3499 0.4766 -0.0402 0.095 Uiso 0.449(5) 1 calc PR B 1
C11 C 0.343(2) 0.537(2) 0.131(4) 0.069(5) Uani 0.449(5) 1 d P B 1
H11A H 0.4099 0.5802 0.1238 0.083 Uiso 0.449(5) 1 calc PR B 1
H11B H 0.2540 0.5599 0.0839 0.083 Uiso 0.449(5) 1 calc PR B 1
O5A O 0.5182(6) 0.0260(5) 0.2174(8) 0.0601(15) Uani 0.551(5) 1 d P . 2
C10A C 0.315(3) 0.452(2) 0.012(2) 0.079(6) Uani 0.551(5) 1 d P B 2
H10C H 0.2680 0.4584 -0.0893 0.095 Uiso 0.551(5) 1 calc PR B 2
H10D H 0.4115 0.4538 0.0219 0.095 Uiso 0.551(5) 1 calc PR B 2
C11A C 0.2758(17) 0.5307(18) 0.097(3) 0.069(5) Uani 0.551(5) 1 d P B 2
H11C H 0.1784 0.5314 0.0836 0.083 Uiso 0.551(5) 1 calc PR B 2
H11D H 0.3013 0.5851 0.0603 0.083 Uiso 0.551(5) 1 calc PR B 2
C12 C 0.3517(6) 0.5226(4) 0.2662(7) 0.0596(15) Uani 1 1 d . . .

loop_
_atom_site_aniso_label
_atom_site_aniso_U_11
_atom_site_aniso_U_22
_atom_site_aniso_U_33
_atom_site_aniso_U_23
_atom_site_aniso_U_13
_atom_site_aniso_U_12
Zn1 0.0436(4) 0.0510(4) 0.0573(4) 0.0055(3) 0.0298(3) 0.0066(3)
O1 0.060(2) 0.048(2) 0.106(3) 0.005(2) 0.052(2) 0.0084(19)
O2 0.066(2) 0.052(2) 0.113(3) 0.014(2) 0.055(3) 0.020(2)
O3 0.066(2) 0.046(2) 0.094(3) -0.001(2) 0.049(2) 0.0095(19)
O4 0.083(3) 0.047(3) 0.126(4) -0.002(2) 0.074(3) 0.007(2)
N1 0.044(2) 0.047(3) 0.062(3) 0.000(2) 0.027(2) 0.003(2)
N2 0.046(2) 0.046(3) 0.062(3) 0.003(2) 0.031(2) 0.005(2)
C1 0.037(3) 0.046(3) 0.044(3) 0.000(3) 0.013(2) 0.001(2)
C2 0.045(3) 0.043(3) 0.048(3) 0.006(3) 0.023(3) 0.001(3)
C3 0.053(3) 0.065(4) 0.086(4) 0.009(4) 0.044(3) 0.004(3)
C4 0.075(7) 0.073(8) 0.083(10) -0.005(8) 0.053(8) -0.011(5)
C5 0.059(7) 0.050(6) 0.083(10) 0.007(7) 0.031(7) -0.011(5)
C4A 0.075(7) 0.073(8) 0.083(10) -0.005(8) 0.053(8) -0.011(5)
C5A 0.059(7) 0.050(6) 0.083(10) 0.007(7) 0.031(7) -0.011(5)
C6 0.058(4) 0.052(4) 0.083(4) 0.012(3) 0.030(3) 0.001(3)
C7 0.054(3) 0.046(3) 0.055(4) -0.003(3) 0.020(3) 0.005(3)
C8 0.073(4) 0.047(4) 0.076(4) -0.001(3) 0.038(4) 0.013(3)
C9 0.098(5) 0.052(4) 0.090(5) -0.004(4) 0.045(4) -0.001(4)
O6 0.140(4) 0.067(3) 0.086(3) -0.005(3) 0.061(3) -0.008(3)
O5 0.046(3) 0.069(4) 0.071(4) 0.000(4) 0.025(3) 0.001(3)
C10 0.13(2) 0.056(8) 0.054(15) -0.010(12) 0.033(12) -0.036(12)
C11 0.105(15) 0.033(5) 0.075(13) 0.000(7) 0.034(14) -0.008(13)
O5A 0.046(3) 0.069(4) 0.071(4) 0.000(4) 0.025(3) 0.001(3)
C10A 0.13(2) 0.056(8) 0.054(15) -0.010(12) 0.033(12) -0.036(12)
C11A 0.105(15) 0.033(5) 0.075(13) 0.000(7) 0.034(14) -0.008(13)
C12 0.071(4) 0.038(3) 0.064(4) -0.014(3) 0.010(4) 0.000(3)

loop_
_atom_type_symbol
_atom_type_description
_atom_type_scat_dispersion_real
_atom_type_scat_dispersion_imag
_atom_type_scat_source
C C 0.0033 0.0016 'International Tables Vol C Tables 4.2.6.8 and 6.1.1.4'
H H 0.0000 0.0000 'International Tables Vol C Tables 4.2.6.8 and 6.1.1.4'
N N 0.0061 0.0033 'International Tables Vol C Tables 4.2.6.8 and 6.1.1.4'
O O 0.0106 0.0060 'International Tables Vol C Tables 4.2.6.8 and 6.1.1.4'
Zn Zn 0.2839 1.4301 'International Tables Vol C Tables 4.2.6.8 and 6.1.1.4'

loop_
_geom_angle_atom_site_label_1
_geom_angle_atom_site_label_2
_geom_angle_atom_site_label_3
_geom_angle
_geom_angle_site_symmetry_1
_geom_angle_site_symmetry_3
O5 Zn1 O3 90.8(2) . .
O5 Zn1 O5A 33.7(3) . .
O3 Zn1 O5A 89.4(2) . .
O5 Zn1 N2 136.9(3) . .
O3 Zn1 N2 107.42(14) . .
O5A Zn1 N2 105.9(2) . .
O5 Zn1 O6 113.8(3) . .
O3 Zn1 O6 93.08(16) . .
O5A Zn1 O6 147.5(2) . .
N2 Zn1 O6 104.18(18) . .
O5 Zn1 O5 63.8(4) . 3_655
O3 Zn1 O5 85.3(2) . 3_655
O5A Zn1 O5 97.3(3) . 3_655
N2 Zn1 O5 153.4(3) . 3_655
O6 Zn1 O5 50.8(3) . 3_655
O5 Zn1 N1 86.4(3) . .
O3 Zn1 N1 176.21(15) . .
O5A Zn1 N1 86.8(2) . .
N2 Zn1 N1 73.15(14) . .
O6 Zn1 N1 90.38(16) . .
O5 Zn1 N1 95.7(2) 3_655 .
N1 O1 H1 109.5 . .
N2 O2 H2 109.5 . .
C7 O3 Zn1 130.3(3) . .
C1 N1 O1 112.6(4) . .
C1 N1 Zn1 116.6(3) . .
O1 N1 Zn1 130.5(3) . .
C2 N2 O2 114.6(4) . .
C2 N2 Zn1 119.8(3) . .
O2 N2 Zn1 125.1(3) . .
N1 C1 C6 125.7(4) . .
N1 C1 C2 114.0(4) . .
C6 C1 C2 120.3(4) . .
N2 C2 C1 116.0(4) . .
N2 C2 C3 123.5(4) . .
C1 C2 C3 120.4(4) . .
C4 C3 C2 114.2(6) . .
C4 C3 C4A 29.2(10) . .
C2 C3 C4A 109.6(12) . .
C4 C3 H3A 108.7 . .
C2 C3 H3A 108.7 . .
C4A C3 H3A 133.3 . .
C4 C3 H3B 108.7 . .
C2 C3 H3B 108.7 . .
C4A C3 H3B 84.1 . .
H3A C3 H3B 107.6 . .
C4 C3 H3C 128.2 . .
C2 C3 H3C 109.7 . .
C4A C3 H3C 109.7 . .
H3A C3 H3C 80.8 . .
H3B C3 H3C 28.5 . .
C4 C3 H3D 81.5 . .
C2 C3 H3D 109.7 . .
C4A C3 H3D 109.7 . .
H3A C3 H3D 30.3 . .
H3B C3 H3D 131.0 . .
H3C C3 H3D 108.2 . .
C3 C4 C5 111.4(11) . .
C3 C4 H4A 109.3 . .
C5 C4 H4A 109.3 . .
C3 C4 H4B 109.3 . .
C5 C4 H4B 109.3 . .
H4A C4 H4B 108.0 . .
C6 C5 C4 109.0(11) . .
C6 C5 H5A 109.9 . .
C4 C5 H5A 109.9 . .
C6 C5 H5B 109.9 . .
C4 C5 H5B 109.9 . .
H5A C5 H5B 108.3 . .
C5A C4A C3 112(3) . .
C5A C4A H4A1 109.3 . .
C3 C4A H4A1 109.3 . .
C5A C4A H4A2 109.3 . .
C3 C4A H4A2 109.3 . .
H4A1 C4A H4A2 107.9 . .
C4A C5A C6 111(3) . .
C4A C5A H5A1 109.5 . .
C6 C5A H5A1 109.5 . .
C4A C5A H5A2 109.5 . .
C6 C5A H5A2 109.5 . .
H5A1 C5A H5A2 108.1 . .
C1 C6 C5A 114.0(13) . .
C1 C6 C5 113.3(6) . .
C5A C6 C5 29.2(10) . .
C1 C6 H6A 108.9 . .
C5A C6 H6A 81.9 . .
C5 C6 H6A 108.9 . .
C1 C6 H6B 108.9 . .
C5A C6 H6B 129.8 . .
C5 C6 H6B 108.9 . .
H6A C6 H6B 107.7 . .
C1 C6 H6C 108.8 . .
C5A C6 H6C 108.8 . .
C5 C6 H6C 130.6 . .
H6A C6 H6C 30.3 . .
H6B C6 H6C 79.7 . .
C1 C6 H6D 108.8 . .
C5A C6 H6D 108.8 . .
C5 C6 H6D 82.3 . .
H6A C6 H6D 131.6 . .
H6B C6 H6D 30.0 . .
H6C C6 H6D 107.7 . .
O4 C7 O3 124.1(5) . .
O4 C7 C8 119.6(5) . .
O3 C7 C8 116.3(4) . .
C7 C8 C9 116.2(4) . .
C7 C8 H8A 108.2 . .
C9 C8 H8A 108.2 . .
C7 C8 H8B 108.2 . .
C9 C8 H8B 108.2 . .
H8A C8 H8B 107.4 . .
C10A C9 C8 112.5(16) . .
C10A C9 C10 21.1(18) . .
C8 C9 C10 112.4(18) . .
C10A C9 H9A 125.5 . .
C8 C9 H9A 109.1 . .
C10 C9 H9A 109.1 . .
C10A C9 H9B 90.1 . .
C8 C9 H9B 109.1 . .
C10 C9 H9B 109.1 . .
H9A C9 H9B 107.9 . .
C10A C9 H9C 109.1 . .
C8 C9 H9C 109.1 . .
C10 C9 H9C 125.6 . .
H9A C9 H9C 88.1 . .
H9B C9 H9C 21.6 . .
C10A C9 H9D 109.1 . .
C8 C9 H9D 109.1 . .
C10 C9 H9D 90.1 . .
H9A C9 H9D 21.5 . .
H9B C9 H9D 125.5 . .
H9C C9 H9D 107.8 . .
C12 O6 Zn1 112.0(5) 4_565 .
C12 O5 Zn1 137.7(6) 2_645 .
C12 O5 Zn1 105.2(5) 2_645 3_655
Zn1 O5 Zn1 116.2(4) . 3_655
C11 C10 C9 123(3) . .
C11 C10 H10A 106.7 . .
C9 C10 H10A 106.7 . .
C11 C10 H10B 106.7 . .
C9 C10 H10B 106.7 . .
H10A C10 H10B 106.6 . .
C12 C11 C10 112(3) . .
C12 C11 H11A 109.2 . .
C10 C11 H11A 109.2 . .
C12 C11 H11B 109.2 . .
C10 C11 H11B 109.2 . .
H11A C11 H11B 107.9 . .
C12 O5A Zn1 135.9(5) 2_645 .
C9 C10A C11A 111(2) . .
C9 C10A H10C 109.3 . .
C11A C10A H10C 109.3 . .
C9 C10A H10D 109.3 . .
C11A C10A H10D 109.3 . .
H10C C10A H10D 108.0 . .
C10A C11A C12 110.5(19) . .
C10A C11A H11C 109.5 . .
C12 C11A H11C 109.5 . .
C10A C11A H11D 109.5 . .
C12 C11A H11D 109.5 . .
H11C C11A H11D 108.1 . .
O6 C12 O5A 143.3(7) 4_566 2_655
O6 C12 C11 131.6(12) 4_566 .
O5A C12 C11 84.4(11) 2_655 .
O6 C12 O5 92.0(6) 4_566 2_655
O5A C12 O5 52.4(5) 2_655 2_655
C11 C12 O5 136.4(12) . 2_655
O6 C12 C11A 108.0(9) 4_566 .
O5A C12 C11A 108.5(10) 2_655 .
C11 C12 C11A 24.4(14) . .
O5 C12 C11A 158.8(11) 2_655 .

loop_
_geom_bond_atom_site_label_1
_geom_bond_atom_site_label_2
_geom_bond_distance
_geom_bond_site_symmetry_2
Zn1 O5 1.975(8) .
Zn1 O3 2.024(3) .
Zn1 O5A 2.025(7) .
Zn1 N2 2.089(4) .
Zn1 O6 2.121(5) .
Zn1 O5 2.145(8) 3_655
Zn1 N1 2.213(4) .
O1 N1 1.393(5) .
O1 H1 0.8200 .
O2 N2 1.373(5) .
O2 H2 0.8200 .
O3 C7 1.278(6) .
O4 C7 1.224(6) .
N1 C1 1.278(5) .
N2 C2 1.278(5) .
C1 C6 1.476(7) .
C1 C2 1.481(6) .
C2 C3 1.501(6) .
C3 C4 1.482(13) .
C3 C4A 1.57(3) .
C3 H3A 0.9700 .
C3 H3B 0.9700 .
C3 H3C 0.9700 .
C3 H3D 0.9700 .
C4 C5 1.56(2) .
C4 H4A 0.9700 .
C4 H4B 0.9700 .
C5 C6 1.529(12) .
C5 H5A 0.9700 .
C5 H5B 0.9700 .
C4A C5A 1.40(6) .
C4A H4A1 0.9700 .
C4A H4A2 0.9700 .
C5A C6 1.52(3) .
C5A H5A1 0.9700 .
C5A H5A2 0.9700 .
C6 H6A 0.9700 .
C6 H6B 0.9700 .
C6 H6C 0.9700 .
C6 H6D 0.9700 .
C7 C8 1.486(7) .
C8 C9 1.494(7) .
C8 H8A 0.9700 .
C8 H8B 0.9700 .
C9 C10A 1.45(3) .
C9 C10 1.66(4) .
C9 H9A 0.9700 .
C9 H9B 0.9700 .
C9 H9C 0.9700 .
C9 H9D 0.9700 .
O6 C12 1.208(7) 4_565
O5 C12 1.332(9) 2_645
O5 Zn1 2.145(8) 3_655
C10 C11 1.39(6) .
C10 H10A 0.9700 .
C10 H10B 0.9700 .
C11 C12 1.30(4) .
C11 H11A 0.9700 .
C11 H11B 0.9700 .
O5A C12 1.300(8) 2_645
C10A C11A 1.57(5) .
C10A H10C 0.9700 .
C10A H10D 0.9700 .
C11A C12 1.61(3) .
C11A H11C 0.9700 .
C11A H11D 0.9700 .
C12 O6 1.208(7) 4_566
C12 O5A 1.300(8) 2_655
C12 O5 1.332(9) 2_655

loop_
_geom_hbond_atom_site_label_D
_geom_hbond_atom_site_label_H
_geom_hbond_atom_site_label_A
_geom_hbond_distance_DH
_geom_hbond_distance_HA
_geom_hbond_distance_DA
_geom_hbond_angle_DHA
_geom_hbond_site_symmetry_A
O2 H2 O4 0.82 1.73 2.535(5) 166.7 .
O1 H1 O3 0.82 1.87 2.687(4) 174.2 3_655
